data_1528107
loop_
_publ_author_name
'Synecek, V.'
'Zak, L.'

_publ_section_title
;
 The crystal structure of Kettnerite, Ca Bi O F C O3
;
_journal_name_full 'Czechoslovak Journal of Physics'
_journal_page_first 195
_journal_page_last 207
_journal_volume 10
_journal_year 1960
_chemical_formula_sum 'Bi Ca F O'
_chemical_name_systematic 'Ca Bi O F (C O3)'
_space_group_IT_number 67
_symmetry_space_group_name_Hall '-C 2a 2'
_symmetry_space_group_name_H-M 'C m m a'
_cell_angle_alpha 90
_cell_angle_beta 90
_cell_angle_gamma 90
_cell_formula_units_Z 4
_cell_length_a 5.36
_cell_length_b 5.36
_cell_length_c 13.59
_cell_volume 390.435
_citation_journal_id_ASTM CZYPAO
_cod_data_source_file Synecek_CZYPAO_1960_1601.cif
_cod_data_source_block Bi1Ca1F1O1
_cod_original_cell_volume 390.4353
_cod_original_formula_sum 'Bi1 Ca1 F1 O1'
_cod_database_code 1528107

loop_
_symmetry_equiv_pos_as_xyz
x,y,z
-x+1/2,-y,z
x,-y,-z
-x+1/2,y,-z
-x,-y,-z
x-1/2,y,-z
-x,y,z
x-1/2,-y,z
x+1/2,y+1/2,z
-x+1,-y+1/2,z
x+1/2,-y+1/2,-z
-x+1,y+1/2,-z
-x+1/2,-y+1/2,-z
x,y+1/2,-z
-x+1/2,y+1/2,z
x,-y+1/2,z

loop_
_atom_site_label
_atom_site_type_symbol
_atom_site_fract_x
_atom_site_fract_y
_atom_site_fract_z
_atom_site_occupancy
_atom_site_U_iso_or_equiv
O1 O-2 0.25 0 0 1 0.0
Bi1 Bi+3 0 0.25 0.0949 1 0.0
F1 F-1 0.25 0 0.5 1 0.0
Ca1 Ca+2 0 0.25 0.4006 1 0.0
